data_7034558
loop_
_publ_author_name
'Wang, Xin-Ming'
'Chen, Shuo'
'Fan, Rui-Qing'
'Zhang, Fu-Qiang'
'Yang, Yu-Lin'

_publ_section_title
;
 Facile luminescent tuning of Zn(II)/Hg(II) complexes based on flexible,
 semi-rigid and rigid polydentate Schiff bases from blue to green to red:
 structural, photophysics, electrochemistry and theoretical calculations
 studies.
;
_journal_issue 17
_journal_name_full 'Dalton transactions (Cambridge, England : 2003)'
_journal_page_first 8107
_journal_page_last 8125
_journal_paper_doi 10.1039/c5dt00057b
_journal_volume 44
_journal_year 2015
_chemical_formula_sum 'C20 H18 Cl2 N4 O0 Zn'
_chemical_formula_weight 450.65
_chemical_name_systematic
;
?
;
_space_group_IT_number 61
_symmetry_cell_setting orthorhombic
_symmetry_space_group_name_Hall '-P 2ac 2ab'
_symmetry_space_group_name_H-M 'P b c a'
_atom_sites_solution_hydrogens geom
_atom_sites_solution_primary direct
_atom_sites_solution_secondary difmap
_audit_creation_method SHELXL-97
_audit_update_record
;
2013-04-10 deposited with the CCDC.
2015-03-23 downloaded from the CCDC.
;
_cell_angle_alpha 90.00
_cell_angle_beta 90.00
_cell_angle_gamma 90.00
_cell_formula_units_Z 8
_cell_length_a 13.404(3)
_cell_length_b 15.715(3)
_cell_length_c 19.102(4)
_cell_measurement_reflns_used 34025
_cell_measurement_temperature 293(2)
_cell_measurement_theta_max 27.47
_cell_measurement_theta_min 3.04
_cell_volume 4023.7(15)
_computing_cell_refinement 'Bruker XSCANS'
_computing_data_collection 'Bruker XSCANS'
_computing_data_reduction 'Bruker SHELXTL'
_computing_molecular_graphics 'Bruker SHELXTL'
_computing_publication_material 'Bruker SHELXTL'
_computing_structure_refinement 'SHELXL-97 (Sheldrick, 1997)'
_computing_structure_solution 'SHELXS-97 (Sheldrick, 1990)'
_diffrn_ambient_temperature 293(2)
_diffrn_measured_fraction_theta_full 0.994
_diffrn_measured_fraction_theta_max 0.994
_diffrn_measurement_device_type 'Bruker P4'
_diffrn_measurement_method '\w scans'
_diffrn_radiation_monochromator graphite
_diffrn_radiation_source 'fine-focus sealed tube'
_diffrn_radiation_type MoK\a
_diffrn_radiation_wavelength 0.71073
_diffrn_reflns_av_R_equivalents 0.0810
_diffrn_reflns_av_sigmaI/netI 0.0501
_diffrn_reflns_limit_h_max 17
_diffrn_reflns_limit_h_min -17
_diffrn_reflns_limit_k_max 20
_diffrn_reflns_limit_k_min -20
_diffrn_reflns_limit_l_max 24
_diffrn_reflns_limit_l_min -24
_diffrn_reflns_number 34025
_diffrn_reflns_theta_full 27.47
_diffrn_reflns_theta_max 27.47
_diffrn_reflns_theta_min 3.04
_diffrn_standards_decay_% 0
_diffrn_standards_interval_count 0
_diffrn_standards_interval_time 0
_diffrn_standards_number 0
_exptl_absorpt_coefficient_mu 1.498
_exptl_absorpt_correction_T_max 0.7649
_exptl_absorpt_correction_T_min 0.5891
_exptl_absorpt_correction_type multi-scan
_exptl_absorpt_process_details SADABS
_exptl_crystal_density_diffrn 1.488
_exptl_crystal_density_method 'not measured'
_exptl_crystal_F_000 1840
_exptl_crystal_size_max 0.40
_exptl_crystal_size_mid 0.24
_exptl_crystal_size_min 0.19
_refine_diff_density_max 1.890
_refine_diff_density_min -1.558
_refine_diff_density_rms 0.096
_refine_ls_extinction_method none
_refine_ls_goodness_of_fit_ref 0.846
_refine_ls_hydrogen_treatment mixed
_refine_ls_matrix_type full
_refine_ls_number_parameters 244
_refine_ls_number_reflns 4586
_refine_ls_number_restraints 1
_refine_ls_restrained_S_all 0.850
_refine_ls_R_factor_all 0.1074
_refine_ls_R_factor_gt 0.0662
_refine_ls_shift/su_max 2.317
_refine_ls_shift/su_mean 0.086
_refine_ls_structure_factor_coef Fsqd
_refine_ls_weighting_details 'calc w=1/[\s^2^(Fo^2^)+(0.1294P)^2^+19.0179P] where P=(Fo^2^+2Fc^2^)/3'
_refine_ls_weighting_scheme calc
_refine_ls_wR_factor_gt 0.1811
_refine_ls_wR_factor_ref 0.2155
_reflns_number_gt 2918
_reflns_number_total 4586
_reflns_threshold_expression >2sigma(I)
_cod_data_source_file c5dt00057b2.cif
_cod_data_source_block 1b
_cod_depositor_comments
;
The following automatic conversions were performed:

'_symmetry_cell_setting' value 'Orthorhombic' changed to
'orthorhombic' according to
/usr/data/users/saulius/crontab/automatic-downloads/rss-feeds/RSC/lib/dictionaries/cif_core.dic
dictionary named 'cif_core.dic' version 2.4.2 from 2011-04-26.

Automatic conversion script
Id: cif_fix_values 3105 2015-03-04 15:46:00Z robertas 

 Adding full bibliography for 7034551--7034562.cif.
;
_cod_original_cell_volume 4023.7(14)
_cod_original_sg_symbol_H-M Pbca
_cod_database_code 7034558

loop_
_symmetry_equiv_pos_as_xyz
'x, y, z'
'-x+1/2, -y, z+1/2'
'-x, y+1/2, -z+1/2'
'x+1/2, -y+1/2, -z'
'-x, -y, -z'
'x-1/2, y, -z-1/2'
'x, -y-1/2, z-1/2'
'-x-1/2, y-1/2, z'

loop_
_atom_site_label
_atom_site_type_symbol
_atom_site_fract_x
_atom_site_fract_y
_atom_site_fract_z
_atom_site_U_iso_or_equiv
_atom_site_adp_type
_atom_site_occupancy
_atom_site_symmetry_multiplicity
_atom_site_calc_flag
_atom_site_refinement_flags
Zn1 Zn 0.52250(4) 0.20544(4) 0.56349(3) 0.0398(2) Uani 1 1 d .
C1 C 0.3747(4) 0.1815(4) 0.4436(3) 0.0495(14) Uani 1 1 d .
H1A H 0.3368 0.2235 0.4653 0.059 Uiso 1 1 calc R
C2 C 0.3403(4) 0.1457(4) 0.3823(3) 0.0537(15) Uani 1 1 d .
H2A H 0.2806 0.1638 0.3625 0.064 Uiso 1 1 calc R
C3 C 0.3957(4) 0.0833(4) 0.3511(3) 0.0511(15) Uani 1 1 d .
H3A H 0.3739 0.0580 0.3098 0.061 Uiso 1 1 calc R
C4 C 0.4844(4) 0.0580(4) 0.3815(3) 0.0448(13) Uani 1 1 d .
H4A H 0.5225 0.0152 0.3610 0.054 Uiso 1 1 calc R
C5 C 0.5157(4) 0.0963(3) 0.4419(3) 0.0339(10) Uani 1 1 d .
C6 C 0.6116(4) 0.0765(3) 0.4783(3) 0.0343(10) Uani 1 1 d .
C7 C 0.6829(4) 0.0123(3) 0.4500(3) 0.0382(11) Uani 1 1 d .
H7A H 0.7398 0.0082 0.4803 0.057 Uiso 1 1 d R
H7B H 0.6506 -0.0421 0.4471 0.057 Uiso 1 1 d R
H7C H 0.7043 0.0296 0.4041 0.057 Uiso 1 1 d R
C8 C 0.7225(4) 0.1097(3) 0.5713(3) 0.0370(11) Uani 1 1 d .
C9 C 0.7172(4) 0.1170(4) 0.6444(3) 0.0488(14) Uani 1 1 d .
H9A H 0.6555 0.1237 0.6660 0.059 Uiso 1 1 calc R
C10 C 0.8021(5) 0.1142(5) 0.6842(3) 0.0602(17) Uani 1 1 d .
H10A H 0.7982 0.1193 0.7326 0.072 Uiso 1 1 calc R
C11 C 0.8938(5) 0.1038(5) 0.6519(3) 0.0567(16) Uani 1 1 d .
H11A H 0.9515 0.1006 0.6787 0.068 Uiso 1 1 calc R
C12 C 0.8995(4) 0.0981(4) 0.5802(3) 0.0503(15) Uani 1 1 d .
H12A H 0.9618 0.0922 0.5592 0.060 Uiso 1 1 calc R
C13 C 0.8142(4) 0.1008(3) 0.5379(3) 0.0382(11) Uani 1 1 d .
C14 C 0.7713(4) 0.0635(4) 0.4111(3) 0.0478(15) Uani 1 1 d D
C15 C 0.8420(5) -0.0125(5) 0.3835(4) 0.068(2) Uani 1 1 d .
H15A H 0.8979 0.0110 0.3588 0.102 Uiso 1 1 calc R
H15B H 0.8047 -0.0487 0.3526 0.102 Uiso 1 1 calc R
H15C H 0.8654 -0.0452 0.4226 0.102 Uiso 1 1 calc R
C16 C 0.7290(4) 0.1103(4) 0.3547(3) 0.0397(12) Uani 1 1 d .
C17 C 0.7152(5) 0.1846(4) 0.3671(4) 0.077(2) Uani 1 1 d D
H17A H 0.7397 0.2089 0.4081 0.092 Uiso 1 1 calc R
C18 C 0.6560(6) 0.2388(5) 0.3138(4) 0.075(2) Uani 1 1 d .
H18A H 0.6430 0.2963 0.3209 0.090 Uiso 1 1 calc R
C19 C 0.6240(6) 0.1964(5) 0.2555(4) 0.075(2) Uani 1 1 d .
H19A H 0.5863 0.2234 0.2212 0.090 Uiso 1 1 calc R
C20 C 0.6496(5) 0.1133(5) 0.2498(3) 0.0655(19) Uani 1 1 d .
H20A H 0.6306 0.0846 0.2093 0.079 Uiso 1 1 calc R
N1 N 0.8271(3) 0.1074(3) 0.4653(2) 0.0468(12) Uani 1 1 d .
N2 N 0.6306(3) 0.1182(3) 0.5352(2) 0.0343(9) Uani 1 1 d .
N3 N 0.4607(3) 0.1577(3) 0.4725(2) 0.0397(10) Uani 1 1 d .
N4 N 0.7000(4) 0.0697(4) 0.2980(2) 0.0537(13) Uani 1 1 d .
Cl1 Cl 0.43460(12) 0.16796(11) 0.65566(9) 0.0582(4) Uani 1 1 d .
Cl2 Cl 0.58078(12) 0.33650(10) 0.55665(9) 0.0589(5) Uani 1 1 d .

loop_
_atom_site_aniso_label
_atom_site_aniso_U_11
_atom_site_aniso_U_22
_atom_site_aniso_U_33
_atom_site_aniso_U_23
_atom_site_aniso_U_13
_atom_site_aniso_U_12
Zn1 0.0337(3) 0.0464(4) 0.0394(4) -0.0062(3) -0.0009(3) -0.0007(3)
C1 0.033(3) 0.051(3) 0.065(4) 0.003(3) -0.007(3) 0.001(2)
C2 0.043(3) 0.060(4) 0.058(4) 0.003(3) -0.017(3) 0.000(3)
C3 0.047(3) 0.062(4) 0.044(3) -0.001(3) -0.013(3) -0.007(3)
C4 0.039(3) 0.051(3) 0.044(3) -0.002(3) -0.004(2) -0.001(2)
C5 0.031(2) 0.038(3) 0.033(3) 0.002(2) 0.000(2) -0.005(2)
C6 0.030(2) 0.039(3) 0.034(3) 0.004(2) 0.002(2) -0.004(2)
C7 0.039(3) 0.038(3) 0.038(3) 0.005(2) -0.002(2) 0.000(2)
C8 0.033(2) 0.041(3) 0.037(3) -0.001(2) -0.003(2) 0.003(2)
C9 0.039(3) 0.072(4) 0.036(3) -0.006(3) -0.005(2) 0.003(3)
C10 0.054(4) 0.090(5) 0.036(3) 0.001(3) -0.010(3) 0.002(3)
C11 0.044(3) 0.075(4) 0.051(4) 0.007(3) -0.017(3) 0.005(3)
C12 0.032(3) 0.071(4) 0.049(3) 0.008(3) -0.008(2) 0.007(3)
C13 0.038(3) 0.042(3) 0.035(3) 0.006(2) -0.006(2) 0.003(2)
C14 0.036(3) 0.070(4) 0.037(3) -0.005(3) 0.006(2) 0.002(3)
C15 0.052(4) 0.089(5) 0.064(4) -0.011(4) 0.005(3) 0.031(4)
C16 0.035(3) 0.043(3) 0.041(3) 0.000(2) 0.008(2) 0.003(2)
C17 0.055(4) 0.121(7) 0.054(4) 0.010(4) -0.005(3) -0.025(4)
C18 0.080(5) 0.061(5) 0.084(6) 0.027(4) -0.011(4) -0.001(4)
C19 0.075(5) 0.081(5) 0.068(5) 0.039(4) -0.014(4) -0.002(4)
C20 0.062(4) 0.096(6) 0.038(3) 0.016(4) -0.008(3) -0.008(4)
N1 0.037(2) 0.068(3) 0.036(3) 0.003(2) -0.003(2) -0.005(2)
N2 0.028(2) 0.042(2) 0.032(2) 0.0014(18) -0.0022(17) 0.0015(17)
N3 0.033(2) 0.044(3) 0.042(2) -0.001(2) -0.0024(19) -0.0031(18)
N4 0.057(3) 0.069(3) 0.035(3) 0.000(2) -0.002(2) 0.002(3)
Cl1 0.0537(9) 0.0699(10) 0.0511(9) -0.0105(7) 0.0176(7) -0.0079(8)
Cl2 0.0552(9) 0.0505(9) 0.0710(11) 0.0060(7) -0.0199(8) -0.0117(7)

loop_
_atom_type_symbol
_atom_type_description
_atom_type_scat_dispersion_real
_atom_type_scat_dispersion_imag
_atom_type_scat_source
C C 0.0033 0.0016 'International Tables Vol C Tables 4.2.6.8 and 6.1.1.4'
H H 0.0000 0.0000 'International Tables Vol C Tables 4.2.6.8 and 6.1.1.4'
N N 0.0061 0.0033 'International Tables Vol C Tables 4.2.6.8 and 6.1.1.4'
O O 0.0106 0.0060 'International Tables Vol C Tables 4.2.6.8 and 6.1.1.4'
Cl Cl 0.1484 0.1585 'International Tables Vol C Tables 4.2.6.8 and 6.1.1.4'
Zn Zn 0.2839 1.4301 'International Tables Vol C Tables 4.2.6.8 and 6.1.1.4'

loop_
_geom_angle_atom_site_label_1
_geom_angle_atom_site_label_2
_geom_angle_atom_site_label_3
_geom_angle
N3 Zn1 N2 79.68(17)
N3 Zn1 Cl1 111.19(14)
N2 Zn1 Cl1 114.04(13)
N3 Zn1 Cl2 115.53(14)
N2 Zn1 Cl2 110.81(13)
Cl1 Zn1 Cl2 119.15(7)
N3 C1 C2 121.8(6)
N3 C1 H1A 119.1
C2 C1 H1A 119.1
C3 C2 C1 118.8(6)
C3 C2 H2A 120.6
C1 C2 H2A 120.6
C2 C3 C4 119.4(6)
C2 C3 H3A 120.3
C4 C3 H3A 120.3
C5 C4 C3 119.5(6)
C5 C4 H4A 120.3
C3 C4 H4A 120.3
N3 C5 C4 120.9(5)
N3 C5 C6 114.7(4)
C4 C5 C6 124.4(5)
N2 C6 C7 121.4(4)
N2 C6 C5 117.0(5)
C7 C6 C5 121.6(5)
C6 C7 C14 107.5(4)
C6 C7 H7A 109.6
C14 C7 H7A 74.2
C6 C7 H7B 109.5
C14 C7 H7B 138.5
H7A C7 H7B 109.5
C6 C7 H7C 109.3
C14 C7 H7C 38.8
H7A C7 H7C 109.5
H7B C7 H7C 109.5
C13 C8 N2 123.6(5)
C13 C8 C9 120.6(5)
N2 C8 C9 115.6(5)
C10 C9 C8 120.5(6)
C10 C9 H9A 119.7
C8 C9 H9A 119.7
C9 C10 C11 119.6(6)
C9 C10 H10A 120.2
C11 C10 H10A 120.2
C12 C11 C10 120.1(6)
C12 C11 H11A 120.0
C10 C11 H11A 119.9
C11 C12 C13 121.8(6)
C11 C12 H12A 119.1
C13 C12 H12A 119.1
C8 C13 C12 117.4(5)
C8 C13 N1 123.7(5)
C12 C13 N1 118.1(5)
C16 C14 N1 119.9(5)
C16 C14 C7 108.2(4)
N1 C14 C7 106.7(4)
C16 C14 C15 111.7(5)
N1 C14 C15 106.5(5)
C7 C14 C15 102.3(5)
C16 C14 H7C 79.9
N1 C14 H7C 140.4
C7 C14 H7C 34.8
C15 C14 H7C 94.9
C14 C15 H15A 109.8
C14 C15 H15B 109.4
H15A C15 H15B 109.5
C14 C15 H15C 109.2
H15A C15 H15C 109.5
H15B C15 H15C 109.5
C17 C16 N4 125.9(6)
C17 C16 C14 114.4(6)
N4 C16 C14 119.4(5)
C16 C17 C18 118.8(7)
C16 C17 H17A 120.8
C18 C17 H17A 120.3
C19 C18 C17 115.4(7)
C19 C18 H18A 122.0
C17 C18 H18A 122.6
C20 C19 C18 117.1(7)
C20 C19 H19A 121.4
C18 C19 H19A 121.5
N4 C20 C19 124.7(7)
N4 C20 H20A 117.6
C19 C20 H20A 117.7
C13 N1 C14 127.3(5)
C6 N2 C8 122.1(4)
C6 N2 Zn1 114.7(3)
C8 N2 Zn1 123.0(3)
C1 N3 C5 119.7(5)
C1 N3 Zn1 126.4(4)
C5 N3 Zn1 113.9(3)
C16 N4 C20 118.0(6)

loop_
_geom_bond_atom_site_label_1
_geom_bond_atom_site_label_2
_geom_bond_distance
Zn1 N3 2.066(5)
Zn1 N2 2.067(4)
Zn1 Cl1 2.1990(17)
Zn1 Cl2 2.2066(17)
C1 N3 1.332(7)
C1 C2 1.378(9)
C1 H1A 0.9300
C2 C3 1.367(9)
C2 H2A 0.9300
C3 C4 1.382(8)
C3 H3A 0.9300
C4 C5 1.368(7)
C4 H4A 0.9300
C5 N3 1.349(7)
C5 C6 1.494(7)
C6 N2 1.296(7)
C6 C7 1.490(7)
C7 C14 1.613(8)
C7 H7A 0.9600
C7 H7B 0.9600
C7 H7C 0.9600
C8 C13 1.392(7)
C8 N2 1.417(6)
C8 C9 1.404(7)
C9 C10 1.368(8)
C9 H9A 0.9300
C10 C11 1.385(9)
C10 H10A 0.9300
C11 C12 1.375(9)
C11 H11A 0.9300
C12 C13 1.401(8)
C12 H12A 0.9300
C13 N1 1.402(7)
C14 C16 1.423(8)
C14 N1 1.452(8)
C14 C15 1.613(8)
C14 H7C 1.0531
C15 H15A 0.9600
C15 H15B 0.9600
C15 H15C 0.9600
C16 C17 1.206(8)
C16 N4 1.316(7)
C17 C18 1.547(9)
C17 H17A 0.9300
C18 C19 1.366(11)
C18 H18A 0.9300
C19 C20 1.355(11)
C19 H19A 0.9300
C20 N4 1.332(8)
C20 H20A 0.9300
